data_7244204
loop_
_publ_author_name
'Shircliff, Anthony D.'
'Allbritton, Elisabeth M. A.'
'Davilla, Dustin J.'
'Gorbet, Michael-Joseph'
'Jones, Donald G.'
'Tresp, David S.'
'Allen, Michael B.'
'Shrestha, Alina'
'Burgess, Gwendolyn E.'
'Eze, John I.'
'Fernandez, Andrea T.'
'Ramirez, Daniel'
'Shoff, Kody J.'
'Crispin, Garet G.'
'Crone, Sarah B.'
'Flinn, Michael'
'Tran, Tien'
'Bryce, Darby S.'
'Bond, Abbagale L.'
'Shockey, Dylan W.'
'Oliver, Allen G.'
'Krause, Jeanette A.'
'Prior, Timothy J.'
'Hubin, Timothy J.'

_publ_section_title
;
 Expanding and quantifying the crystal chemistry of the flexible ligand
 15aneN5
;
_journal_issue 6
_journal_name_full CrystEngComm
_journal_page_first 1218
_journal_page_last 1236
_journal_paper_doi 10.1039/D1CE01534F
_journal_volume 24
_journal_year 2022
_chemical_formula_moiety 'C25 H31 N3 O6 S3'
_chemical_formula_sum 'C25 H31 N3 O6 S3'
_chemical_formula_weight 565.71
_space_group_crystal_system monoclinic
_space_group_IT_number 14
_space_group_name_Hall '-P 2yn'
_space_group_name_H-M_alt 'P 1 21/n 1'
_atom_sites_solution_hydrogens mixed
_audit_creation_date 2021-07-22
_audit_creation_method
;
Olex2 1.3
(compiled 2020.11.12 svn.r5f609507 for OlexSys, GUI svn.r6272)
;
_audit_update_record
;
2021-08-04 deposited with the CCDC.	2022-01-04 downloaded from the CCDC.
;
_cell_angle_alpha 90
_cell_angle_beta 93.137(2)
_cell_angle_gamma 90
_cell_formula_units_Z 4
_cell_length_a 5.1713(4)
_cell_length_b 27.181(2)
_cell_length_c 18.8959(14)
_cell_measurement_reflns_used 9926
_cell_measurement_temperature 150
_cell_measurement_theta_max 31.10
_cell_measurement_theta_min 2.354
_cell_volume 2652.0(3)
_computing_cell_refinement 'Bruker SAINT v8.37A'
_computing_data_collection 'Bruker APEX3 v2016.1.0'
_computing_data_reduction 'Bruker SAINT v8.37A'
_computing_molecular_graphics 'Olex2 1.3 (Dolomanov et al., 2009)'
_computing_publication_material 'Olex2 1.3 (Dolomanov et al., 2009)'
_computing_structure_refinement 'SHELXL 2018/3 (Sheldrick, 2015)'
_diffrn_ambient_temperature 150
_diffrn_measured_fraction_theta_full 1.000
_diffrn_measured_fraction_theta_max 0.997
_diffrn_measurement_device_type 'Bruker PHOTON100 CMOS'
_diffrn_measurement_method 'omega-phi scans'
_diffrn_radiation_monochromator 'Si-<111> channel cut crystal'
_diffrn_radiation_type synchrotron
_diffrn_radiation_wavelength 0.7749
_diffrn_reflns_av_R_equivalents 0.0407
_diffrn_reflns_av_unetI/netI 0.0278
_diffrn_reflns_Laue_measured_fraction_full 1.000
_diffrn_reflns_Laue_measured_fraction_max 0.997
_diffrn_reflns_limit_h_max 6
_diffrn_reflns_limit_h_min -6
_diffrn_reflns_limit_k_max 36
_diffrn_reflns_limit_k_min -36
_diffrn_reflns_limit_l_max 25
_diffrn_reflns_limit_l_min -25
_diffrn_reflns_number 48221
_diffrn_reflns_point_group_measured_fraction_full 1.000
_diffrn_reflns_point_group_measured_fraction_max 0.997
_diffrn_reflns_theta_full 27.706
_diffrn_reflns_theta_max 31.163
_diffrn_reflns_theta_min 2.014
_diffrn_source synchrotron
_exptl_absorpt_coefficient_mu 0.407
_exptl_absorpt_correction_T_max 0.9281
_exptl_absorpt_correction_T_min 0.8759
_exptl_absorpt_correction_type numerical
_exptl_absorpt_process_details
;
SADABS v2014.5 (Sheldrick)
 Estimated minimum and maximum transmission:  0.8759  0.9281
;
_exptl_crystal_colour colourless
_exptl_crystal_colour_primary colourless
_exptl_crystal_density_diffrn 1.417
_exptl_crystal_description block
_exptl_crystal_F_000 1192
_exptl_crystal_size_max 0.05
_exptl_crystal_size_mid 0.05
_exptl_crystal_size_min 0.04
_refine_diff_density_max 0.400
_refine_diff_density_min -0.438
_refine_diff_density_rms 0.056
_refine_ls_extinction_method none
_refine_ls_goodness_of_fit_ref 1.040
_refine_ls_hydrogen_treatment mixed
_refine_ls_matrix_type full
_refine_ls_number_parameters 345
_refine_ls_number_reflns 6577
_refine_ls_number_restraints 0
_refine_ls_restrained_S_all 1.040
_refine_ls_R_factor_all 0.0535
_refine_ls_R_factor_gt 0.0394
_refine_ls_shift/su_max 0.002
_refine_ls_shift/su_mean 0.000
_refine_ls_structure_factor_coef Fsqd
_refine_ls_weighting_details 'w=1/[\s^2^(Fo^2^)+(0.0428P)^2^+1.8395P] where P=(Fo^2^+2Fc^2^)/3'
_refine_ls_weighting_scheme calc
_refine_ls_wR_factor_gt 0.0941
_refine_ls_wR_factor_ref 0.1010
_reflns_Friedel_coverage 0.000
_reflns_number_gt 5353
_reflns_number_total 6577
_reflns_threshold_expression 'I > 2\s(I)'
_cod_data_source_file d1ce01534f2.cif
_cod_data_source_block emaa02c
_cod_depositor_comments 'Adding full bibliography for 7244202--7244217.cif.'
_cod_original_cell_volume 2652.0(4)
_cod_database_code 7244204
_shelx_shelxl_version_number 2018/3
_shelx_space_group_comment
;
The symmetry employed for this shelxl refinement is uniquely defined
by the following loop, which should always be used as a source of
symmetry information in preference to the above space-group names.
They are only intended as comments.
;
_shelx_estimated_absorpt_t_max 0.984
_shelx_estimated_absorpt_t_min 0.980
_olex2_refinement_description
;
1.a Secondary CH2 refined with riding coordinates:
 C1(H1A,H1B), C2(H2A,H2B), C3(H3A,H3B), C4(H4A,H4B)
1.b Aromatic/amide H refined with riding coordinates:
 C6(H6), C7(H7), C9(H9), C10(H10), C13(H13), C14(H14), C16(H16), C17(H17),
 C20(H20), C21(H21), C23(H23), C24(H24)
1.c Idealised Me refined as rotating group:
 C11(H11A,H11B,H11C), C18(H18A,H18B,H18C), C25(H25A,H25B,H25C)
;
_olex2_submission_special_instructions 'No special instructions were received'

loop_
_space_group_symop_operation_xyz
'x, y, z'
'-x+1/2, y+1/2, -z+1/2'
'-x, -y, -z'
'x-1/2, -y-1/2, z-1/2'

loop_
_atom_site_label
_atom_site_type_symbol
_atom_site_fract_x
_atom_site_fract_y
_atom_site_fract_z
_atom_site_U_iso_or_equiv
_atom_site_adp_type
_atom_site_occupancy
_atom_site_site_symmetry_order
_atom_site_calc_flag
_atom_site_refinement_flags_posn
_atom_site_refinement_flags_adp
_atom_site_refinement_flags_occupancy
_atom_site_disorder_assembly
_atom_site_disorder_group
S1 S 0.35434(9) 0.58339(2) 0.21305(2) 0.02596(11) Uani 1 1 d . . . . .
S2 S 0.31679(8) 0.59483(2) 0.50405(2) 0.02147(10) Uani 1 1 d . . . . .
S3 S 0.13261(8) 0.77507(2) 0.38593(2) 0.02115(10) Uani 1 1 d . . . . .
O1 O 0.3888(3) 0.62671(5) 0.17151(8) 0.0399(4) Uani 1 1 d . . . . .
O2 O 0.1081(3) 0.57326(6) 0.24114(8) 0.0387(4) Uani 1 1 d . . . . .
O3 O 0.2510(3) 0.54370(5) 0.49764(7) 0.0297(3) Uani 1 1 d . . . . .
O4 O 0.1180(2) 0.63126(5) 0.50935(7) 0.0255(3) Uani 1 1 d . . . . .
O5 O -0.1277(2) 0.75745(5) 0.37298(7) 0.0308(3) Uani 1 1 d . . . . .
O6 O 0.2062(3) 0.82127(5) 0.35708(7) 0.0354(3) Uani 1 1 d . . . . .
N1 N 0.5614(3) 0.58787(6) 0.28050(8) 0.0225(3) Uani 1 1 d . . . . .
H1 H 0.714(5) 0.5939(9) 0.2667(13) 0.041(7) Uiso 1 1 d . . . . .
N2 N 0.4694(3) 0.60911(5) 0.43323(7) 0.0221(3) Uani 1 1 d . . . . .
N3 N 0.3229(3) 0.73458(6) 0.35410(8) 0.0230(3) Uani 1 1 d . . . . .
H3 H 0.472(4) 0.7449(8) 0.3525(11) 0.027(6) Uiso 1 1 d . . . . .
C1 C 0.5622(4) 0.55065(7) 0.33712(9) 0.0253(4) Uani 1 1 d . . . . .
H1A H 0.677079 0.523039 0.325358 0.030 Uiso 1 1 calc R U . . .
H1B H 0.385014 0.537475 0.340925 0.030 Uiso 1 1 calc R U . . .
C2 C 0.6558(3) 0.57316(7) 0.40720(9) 0.0253(4) Uani 1 1 d . . . . .
H2A H 0.683920 0.546700 0.442804 0.030 Uiso 1 1 calc R U . . .
H2B H 0.823902 0.589717 0.401484 0.030 Uiso 1 1 calc R U . . .
C3 C 0.5066(3) 0.66175(6) 0.41946(9) 0.0224(3) Uani 1 1 d . . . . .
H3A H 0.675559 0.666734 0.398282 0.027 Uiso 1 1 calc R U . . .
H3B H 0.509564 0.680046 0.464808 0.027 Uiso 1 1 calc R U . . .
C4 C 0.2901(4) 0.68204(7) 0.36925(10) 0.0259(4) Uani 1 1 d . . . . .
H4A H 0.286683 0.663393 0.324197 0.031 Uiso 1 1 calc R U . . .
H4B H 0.121684 0.677021 0.390678 0.031 Uiso 1 1 calc R U . . .
C5 C 0.4438(4) 0.53214(7) 0.16259(9) 0.0253(4) Uani 1 1 d . . . . .
C6 C 0.6335(5) 0.53839(9) 0.11471(12) 0.0446(6) Uani 1 1 d . . . . .
H6 H 0.708271 0.569833 0.107798 0.053 Uiso 1 1 calc R U . . .
C7 C 0.7121(6) 0.49809(10) 0.07715(14) 0.0583(7) Uani 1 1 d . . . . .
H7 H 0.842106 0.502205 0.044032 0.070 Uiso 1 1 calc R U . . .
C8 C 0.6072(5) 0.45183(8) 0.08624(11) 0.0394(5) Uani 1 1 d . . . . .
C9 C 0.4195(4) 0.44674(8) 0.13438(12) 0.0386(5) Uani 1 1 d . . . . .
H9 H 0.345425 0.415264 0.141500 0.046 Uiso 1 1 calc R U . . .
C10 C 0.3361(4) 0.48655(8) 0.17276(12) 0.0363(5) Uani 1 1 d . . . . .
H10 H 0.205707 0.482435 0.205794 0.044 Uiso 1 1 calc R U . . .
C11 C 0.7002(7) 0.40799(10) 0.04581(15) 0.0634(8) Uani 1 1 d . . . . .
H11A H 0.796224 0.385726 0.078485 0.095 Uiso 1 1 calc R U . . .
H11B H 0.813761 0.419135 0.009176 0.095 Uiso 1 1 calc R U . . .
H11C H 0.550998 0.390610 0.023501 0.095 Uiso 1 1 calc R U . . .
C12 C 0.5379(3) 0.60119(6) 0.57792(9) 0.0218(3) Uani 1 1 d . . . . .
C13 C 0.7070(4) 0.56311(7) 0.59578(10) 0.0273(4) Uani 1 1 d . . . . .
H13 H 0.699604 0.533149 0.569867 0.033 Uiso 1 1 calc R U . . .
C14 C 0.8871(4) 0.56943(8) 0.65204(10) 0.0323(4) Uani 1 1 d . . . . .
H14 H 1.004516 0.543486 0.664105 0.039 Uiso 1 1 calc R U . . .
C15 C 0.9009(4) 0.61260(8) 0.69127(9) 0.0295(4) Uani 1 1 d . . . . .
C16 C 0.7265(4) 0.64999(8) 0.67283(10) 0.0304(4) Uani 1 1 d . . . . .
H16 H 0.731263 0.679638 0.699495 0.036 Uiso 1 1 calc R U . . .
C17 C 0.5458(4) 0.64491(7) 0.61634(9) 0.0264(4) Uani 1 1 d . . . . .
H17 H 0.429005 0.670901 0.604029 0.032 Uiso 1 1 calc R U . . .
C18 C 1.0993(4) 0.61870(10) 0.75206(11) 0.0440(6) Uani 1 1 d . . . . .
H18A H 1.167160 0.652370 0.752192 0.066 Uiso 1 1 calc R U . . .
H18B H 1.241546 0.595399 0.746686 0.066 Uiso 1 1 calc R U . . .
H18C H 1.018375 0.612303 0.796846 0.066 Uiso 1 1 calc R U . . .
C19 C 0.1900(3) 0.77749(6) 0.47870(9) 0.0211(3) Uani 1 1 d . . . . .
C20 C 0.0372(4) 0.75208(8) 0.52299(11) 0.0384(5) Uani 1 1 d . . . . .
H20 H -0.104275 0.732997 0.504172 0.046 Uiso 1 1 calc R U . . .
C21 C 0.0910(5) 0.75448(9) 0.59549(11) 0.0459(6) Uani 1 1 d . . . . .
H21 H -0.014603 0.736537 0.625973 0.055 Uiso 1 1 calc R U . . .
C22 C 0.2912(4) 0.78182(8) 0.62449(10) 0.0350(5) Uani 1 1 d . . . . .
C23 C 0.4453(5) 0.80629(11) 0.57909(13) 0.0555(7) Uani 1 1 d . . . . .
H23 H 0.588164 0.824931 0.598094 0.067 Uiso 1 1 calc R U . . .
C24 C 0.3974(5) 0.80444(10) 0.50625(12) 0.0493(6) Uani 1 1 d . . . . .
H24 H 0.506323 0.821559 0.475701 0.059 Uiso 1 1 calc R U . . .
C25 C 0.3450(6) 0.78383(10) 0.70384(12) 0.0560(7) Uani 1 1 d . . . . .
H25A H 0.227066 0.807401 0.724457 0.084 Uiso 1 1 calc R U . . .
H25B H 0.524442 0.794236 0.714397 0.084 Uiso 1 1 calc R U . . .
H25C H 0.318463 0.751154 0.724125 0.084 Uiso 1 1 calc R U . . .

loop_
_atom_site_aniso_label
_atom_site_aniso_U_11
_atom_site_aniso_U_22
_atom_site_aniso_U_33
_atom_site_aniso_U_23
_atom_site_aniso_U_13
_atom_site_aniso_U_12
S1 0.0218(2) 0.0285(2) 0.0271(2) -0.00061(17) -0.00279(17) 0.00675(17)
S2 0.0197(2) 0.0210(2) 0.0236(2) -0.00043(16) -0.00022(15) -0.00254(16)
S3 0.0202(2) 0.0222(2) 0.0207(2) 0.00229(16) -0.00126(15) 0.00221(16)
O1 0.0516(9) 0.0306(8) 0.0363(8) 0.0073(6) -0.0074(7) 0.0106(7)
O2 0.0215(7) 0.0487(9) 0.0460(9) -0.0103(7) 0.0030(6) 0.0045(6)
O3 0.0280(7) 0.0213(6) 0.0396(8) -0.0018(5) -0.0001(6) -0.0055(5)
O4 0.0219(6) 0.0261(7) 0.0287(6) 0.0010(5) 0.0018(5) 0.0010(5)
O5 0.0176(6) 0.0442(8) 0.0298(7) -0.0046(6) -0.0046(5) 0.0027(6)
O6 0.0490(9) 0.0241(7) 0.0331(7) 0.0097(6) 0.0044(6) 0.0039(6)
N1 0.0204(7) 0.0252(8) 0.0221(7) 0.0003(6) 0.0013(6) 0.0008(6)
N2 0.0222(7) 0.0229(7) 0.0210(7) 0.0003(6) -0.0002(6) 0.0024(6)
N3 0.0184(8) 0.0259(8) 0.0248(7) 0.0018(6) 0.0018(6) 0.0009(6)
C1 0.0290(9) 0.0218(9) 0.0252(9) 0.0012(7) 0.0023(7) 0.0059(7)
C2 0.0224(9) 0.0296(9) 0.0237(8) 0.0016(7) -0.0010(7) 0.0084(7)
C3 0.0198(8) 0.0244(9) 0.0226(8) 0.0032(7) -0.0021(6) -0.0015(7)
C4 0.0254(9) 0.0228(9) 0.0285(9) -0.0034(7) -0.0080(7) 0.0031(7)
C5 0.0246(9) 0.0297(9) 0.0212(8) -0.0004(7) -0.0034(7) 0.0025(7)
C6 0.0581(15) 0.0393(12) 0.0381(12) -0.0058(10) 0.0196(10) -0.0116(11)
C7 0.0768(19) 0.0546(16) 0.0472(14) -0.0148(12) 0.0386(14) -0.0087(14)
C8 0.0506(13) 0.0396(12) 0.0278(10) -0.0064(9) 0.0007(9) 0.0085(10)
C9 0.0442(12) 0.0279(10) 0.0435(12) 0.0004(9) 0.0022(10) 0.0007(9)
C10 0.0334(11) 0.0332(11) 0.0432(12) -0.0001(9) 0.0110(9) -0.0010(9)
C11 0.091(2) 0.0531(16) 0.0467(15) -0.0167(12) 0.0134(14) 0.0152(15)
C12 0.0234(8) 0.0234(8) 0.0187(8) 0.0029(6) 0.0032(6) -0.0031(7)
C13 0.0328(10) 0.0246(9) 0.0246(9) 0.0038(7) 0.0025(7) 0.0000(8)
C14 0.0302(10) 0.0391(11) 0.0277(10) 0.0099(8) 0.0016(8) 0.0078(8)
C15 0.0231(9) 0.0455(12) 0.0200(8) 0.0044(8) 0.0029(7) -0.0042(8)
C16 0.0344(10) 0.0343(10) 0.0226(9) -0.0033(7) 0.0030(8) -0.0067(8)
C17 0.0277(9) 0.0255(9) 0.0260(9) -0.0005(7) 0.0005(7) 0.0004(7)
C18 0.0279(11) 0.0770(17) 0.0266(10) 0.0018(10) -0.0030(8) -0.0040(11)
C19 0.0222(8) 0.0187(8) 0.0221(8) -0.0010(6) -0.0009(6) -0.0005(6)
C20 0.0418(12) 0.0458(13) 0.0276(10) -0.0013(9) 0.0015(9) -0.0219(10)
C21 0.0645(16) 0.0487(14) 0.0249(10) 0.0034(9) 0.0054(10) -0.0163(12)
C22 0.0482(12) 0.0310(10) 0.0248(9) -0.0044(8) -0.0078(8) 0.0113(9)
C23 0.0496(14) 0.0773(19) 0.0384(13) -0.0172(12) -0.0089(11) -0.0262(13)
C24 0.0482(14) 0.0658(16) 0.0338(11) -0.0049(11) 0.0016(10) -0.0337(12)
C25 0.084(2) 0.0561(16) 0.0260(11) -0.0077(10) -0.0142(12) 0.0187(14)

loop_
_atom_type_symbol
_atom_type_description
_atom_type_scat_dispersion_real
_atom_type_scat_dispersion_imag
_atom_type_scat_source
C C 0.0040 0.0020 'International Tables Vol C Tables 4.2.6.8 and 6.1.1.4'
H H 0.0000 0.0000 'International Tables Vol C Tables 4.2.6.8 and 6.1.1.4'
N N 0.0076 0.0040 'International Tables Vol C Tables 4.2.6.8 and 6.1.1.4'
O O 0.0132 0.0074 'International Tables Vol C Tables 4.2.6.8 and 6.1.1.4'
S S 0.1430 0.1480 'International Tables Vol C Tables 4.2.6.8 and 6.1.1.4'

loop_
_geom_angle_atom_site_label_1
_geom_angle_atom_site_label_2
_geom_angle_atom_site_label_3
_geom_angle
_geom_angle_site_symmetry_1
_geom_angle_site_symmetry_3
_geom_angle_publ_flag
O1 S1 O2 120.05(10) . . ?
O1 S1 N1 105.79(9) . . ?
O1 S1 C5 107.99(9) . . ?
O2 S1 N1 106.56(9) . . ?
O2 S1 C5 108.26(9) . . ?
N1 S1 C5 107.60(8) . . ?
O3 S2 O4 120.48(8) . . ?
O3 S2 N2 106.46(8) . . ?
O3 S2 C12 107.59(8) . . ?
O4 S2 N2 105.82(8) . . ?
O4 S2 C12 108.24(8) . . ?
N2 S2 C12 107.64(8) . . ?
O5 S3 N3 107.07(8) . . ?
O5 S3 C19 106.67(8) . . ?
O6 S3 O5 119.63(9) . . ?
O6 S3 N3 106.05(9) . . ?
O6 S3 C19 108.22(8) . . ?
N3 S3 C19 108.85(8) . . ?
S1 N1 H1 110.7(16) . . ?
C1 N1 S1 119.62(13) . . ?
C1 N1 H1 112.6(16) . . ?
C2 N2 S2 117.93(12) . . ?
C3 N2 S2 116.71(12) . . ?
C3 N2 C2 119.45(14) . . ?
S3 N3 H3 111.9(15) . . ?
C4 N3 S3 120.76(13) . . ?
C4 N3 H3 117.2(15) . . ?
N1 C1 H1A 109.6 . . ?
N1 C1 H1B 109.6 . . ?
N1 C1 C2 110.24(15) . . ?
H1A C1 H1B 108.1 . . ?
C2 C1 H1A 109.6 . . ?
C2 C1 H1B 109.6 . . ?
N2 C2 C1 112.06(14) . . ?
N2 C2 H2A 109.2 . . ?
N2 C2 H2B 109.2 . . ?
C1 C2 H2A 109.2 . . ?
C1 C2 H2B 109.2 . . ?
H2A C2 H2B 107.9 . . ?
N2 C3 H3A 109.4 . . ?
N2 C3 H3B 109.4 . . ?
N2 C3 C4 111.24(14) . . ?
H3A C3 H3B 108.0 . . ?
C4 C3 H3A 109.4 . . ?
C4 C3 H3B 109.4 . . ?
N3 C4 C3 112.53(14) . . ?
N3 C4 H4A 109.1 . . ?
N3 C4 H4B 109.1 . . ?
C3 C4 H4A 109.1 . . ?
C3 C4 H4B 109.1 . . ?
H4A C4 H4B 107.8 . . ?
C6 C5 S1 118.27(16) . . ?
C10 C5 S1 121.01(15) . . ?
C10 C5 C6 120.65(19) . . ?
C5 C6 H6 120.7 . . ?
C7 C6 C5 118.7(2) . . ?
C7 C6 H6 120.7 . . ?
C6 C7 H7 119.0 . . ?
C6 C7 C8 122.0(2) . . ?
C8 C7 H7 119.0 . . ?
C7 C8 C11 121.1(2) . . ?
C9 C8 C7 118.0(2) . . ?
C9 C8 C11 120.8(2) . . ?
C8 C9 H9 119.3 . . ?
C8 C9 C10 121.3(2) . . ?
C10 C9 H9 119.3 . . ?
C5 C10 C9 119.4(2) . . ?
C5 C10 H10 120.3 . . ?
C9 C10 H10 120.3 . . ?
C8 C11 H11A 109.5 . . ?
C8 C11 H11B 109.5 . . ?
C8 C11 H11C 109.5 . . ?
H11A C11 H11B 109.5 . . ?
H11A C11 H11C 109.5 . . ?
H11B C11 H11C 109.5 . . ?
C13 C12 S2 119.54(14) . . ?
C13 C12 C17 120.73(17) . . ?
C17 C12 S2 119.71(14) . . ?
C12 C13 H13 120.5 . . ?
C12 C13 C14 118.92(18) . . ?
C14 C13 H13 120.5 . . ?
C13 C14 H14 119.1 . . ?
C13 C14 C15 121.83(18) . . ?
C15 C14 H14 119.1 . . ?
C14 C15 C16 118.07(17) . . ?
C14 C15 C18 120.87(19) . . ?
C16 C15 C18 121.05(19) . . ?
C15 C16 H16 119.3 . . ?
C17 C16 C15 121.38(18) . . ?
C17 C16 H16 119.3 . . ?
C12 C17 H17 120.5 . . ?
C16 C17 C12 119.06(17) . . ?
C16 C17 H17 120.5 . . ?
C15 C18 H18A 109.5 . . ?
C15 C18 H18B 109.5 . . ?
C15 C18 H18C 109.5 . . ?
H18A C18 H18B 109.5 . . ?
H18A C18 H18C 109.5 . . ?
H18B C18 H18C 109.5 . . ?
C20 C19 S3 121.18(14) . . ?
C20 C19 C24 120.05(18) . . ?
C24 C19 S3 118.74(15) . . ?
C19 C20 H20 120.3 . . ?
C19 C20 C21 119.33(19) . . ?
C21 C20 H20 120.3 . . ?
C20 C21 H21 119.0 . . ?
C22 C21 C20 122.0(2) . . ?
C22 C21 H21 119.0 . . ?
C21 C22 C23 117.77(19) . . ?
C21 C22 C25 120.8(2) . . ?
C23 C22 C25 121.4(2) . . ?
C22 C23 H23 119.2 . . ?
C22 C23 C24 121.6(2) . . ?
C24 C23 H23 119.2 . . ?
C19 C24 C23 119.2(2) . . ?
C19 C24 H24 120.4 . . ?
C23 C24 H24 120.4 . . ?
C22 C25 H25A 109.5 . . ?
C22 C25 H25B 109.5 . . ?
C22 C25 H25C 109.5 . . ?
H25A C25 H25B 109.5 . . ?
H25A C25 H25C 109.5 . . ?
H25B C25 H25C 109.5 . . ?

loop_
_geom_bond_atom_site_label_1
_geom_bond_atom_site_label_2
_geom_bond_distance
_geom_bond_site_symmetry_2
_geom_bond_publ_flag
S1 O1 1.4316(15) . ?
S1 O2 1.4327(15) . ?
S1 N1 1.6237(15) . ?
S1 C5 1.7641(19) . ?
S2 O3 1.4343(13) . ?
S2 O4 1.4346(13) . ?
S2 N2 1.6369(15) . ?
S2 C12 1.7639(18) . ?
S3 O5 1.4370(14) . ?
S3 O6 1.4288(14) . ?
S3 N3 1.6143(16) . ?
S3 C19 1.7629(17) . ?
N1 H1 0.86(3) . ?
N1 C1 1.472(2) . ?
N2 C2 1.476(2) . ?
N2 C3 1.469(2) . ?
N3 H3 0.82(2) . ?
N3 C4 1.468(2) . ?
C1 H1A 0.9900 . ?
C1 H1B 0.9900 . ?
C1 C2 1.514(2) . ?
C2 H2A 0.9900 . ?
C2 H2B 0.9900 . ?
C3 H3A 0.9900 . ?
C3 H3B 0.9900 . ?
C3 C4 1.530(2) . ?
C4 H4A 0.9900 . ?
C4 H4B 0.9900 . ?
C5 C6 1.381(3) . ?
C5 C10 1.377(3) . ?
C6 H6 0.9500 . ?
C6 C7 1.379(3) . ?
C7 H7 0.9500 . ?
C7 C8 1.384(3) . ?
C8 C9 1.373(3) . ?
C8 C11 1.508(3) . ?
C9 H9 0.9500 . ?
C9 C10 1.385(3) . ?
C10 H10 0.9500 . ?
C11 H11A 0.9800 . ?
C11 H11B 0.9800 . ?
C11 H11C 0.9800 . ?
C12 C13 1.385(3) . ?
C12 C17 1.392(2) . ?
C13 H13 0.9500 . ?
C13 C14 1.385(3) . ?
C14 H14 0.9500 . ?
C14 C15 1.388(3) . ?
C15 C16 1.390(3) . ?
C15 C18 1.507(3) . ?
C16 H16 0.9500 . ?
C16 C17 1.387(3) . ?
C17 H17 0.9500 . ?
C18 H18A 0.9800 . ?
C18 H18B 0.9800 . ?
C18 H18C 0.9800 . ?
C19 C20 1.369(3) . ?
C19 C24 1.377(3) . ?
C20 H20 0.9500 . ?
C20 C21 1.384(3) . ?
C21 H21 0.9500 . ?
C21 C22 1.365(3) . ?
C22 C23 1.374(3) . ?
C22 C25 1.511(3) . ?
C23 H23 0.9500 . ?
C23 C24 1.386(3) . ?
C24 H24 0.9500 . ?
C25 H25A 0.9800 . ?
C25 H25B 0.9800 . ?
C25 H25C 0.9800 . ?

loop_
_geom_torsion_atom_site_label_1
_geom_torsion_atom_site_label_2
_geom_torsion_atom_site_label_3
_geom_torsion_atom_site_label_4
_geom_torsion
_geom_torsion_site_symmetry_1
_geom_torsion_site_symmetry_2
_geom_torsion_site_symmetry_3
_geom_torsion_site_symmetry_4
_geom_torsion_publ_flag
S1 N1 C1 C2 -150.73(13) . . . . ?
S1 C5 C6 C7 177.4(2) . . . . ?
S1 C5 C10 C9 -177.14(16) . . . . ?
S2 N2 C2 C1 111.34(15) . . . . ?
S2 N2 C3 C4 -94.17(16) . . . . ?
S2 C12 C13 C14 177.24(14) . . . . ?
S2 C12 C17 C16 -177.86(14) . . . . ?
S3 N3 C4 C3 -109.02(16) . . . . ?
S3 C19 C20 C21 179.17(18) . . . . ?
S3 C19 C24 C23 -179.5(2) . . . . ?
O1 S1 N1 C1 175.21(13) . . . . ?
O1 S1 C5 C6 30.60(19) . . . . ?
O1 S1 C5 C10 -152.23(16) . . . . ?
O2 S1 N1 C1 46.38(15) . . . . ?
O2 S1 C5 C6 162.02(17) . . . . ?
O2 S1 C5 C10 -20.81(19) . . . . ?
O3 S2 N2 C2 -40.31(14) . . . . ?
O3 S2 N2 C3 166.88(12) . . . . ?
O3 S2 C12 C13 31.25(17) . . . . ?
O3 S2 C12 C17 -150.63(14) . . . . ?
O4 S2 N2 C2 -169.61(12) . . . . ?
O4 S2 N2 C3 37.58(14) . . . . ?
O4 S2 C12 C13 162.92(14) . . . . ?
O4 S2 C12 C17 -18.96(17) . . . . ?
O5 S3 N3 C4 -47.21(15) . . . . ?
O5 S3 C19 C20 18.09(19) . . . . ?
O5 S3 C19 C24 -163.78(18) . . . . ?
O6 S3 N3 C4 -176.01(13) . . . . ?
O6 S3 C19 C20 148.04(17) . . . . ?
O6 S3 C19 C24 -33.8(2) . . . . ?
N1 S1 C5 C6 -83.18(18) . . . . ?
N1 S1 C5 C10 93.99(17) . . . . ?
N1 C1 C2 N2 68.5(2) . . . . ?
N2 S2 C12 C13 -83.12(16) . . . . ?
N2 S2 C12 C17 95.00(15) . . . . ?
N2 C3 C4 N3 -179.64(14) . . . . ?
N3 S3 C19 C20 -97.13(18) . . . . ?
N3 S3 C19 C24 81.00(19) . . . . ?
C2 N2 C3 C4 113.45(17) . . . . ?
C3 N2 C2 C1 -96.61(18) . . . . ?
C5 S1 N1 C1 -69.55(15) . . . . ?
C5 C6 C7 C8 -0.2(4) . . . . ?
C6 C5 C10 C9 0.0(3) . . . . ?
C6 C7 C8 C9 0.0(4) . . . . ?
C6 C7 C8 C11 -178.6(3) . . . . ?
C7 C8 C9 C10 0.2(4) . . . . ?
C8 C9 C10 C5 -0.2(3) . . . . ?
C10 C5 C6 C7 0.2(4) . . . . ?
C11 C8 C9 C10 178.8(2) . . . . ?
C12 S2 N2 C2 74.82(14) . . . . ?
C12 S2 N2 C3 -77.99(13) . . . . ?
C12 C13 C14 C15 0.6(3) . . . . ?
C13 C12 C17 C16 0.2(3) . . . . ?
C13 C14 C15 C16 0.3(3) . . . . ?
C13 C14 C15 C18 -179.73(19) . . . . ?
C14 C15 C16 C17 -0.9(3) . . . . ?
C15 C16 C17 C12 0.7(3) . . . . ?
C17 C12 C13 C14 -0.9(3) . . . . ?
C18 C15 C16 C17 179.08(18) . . . . ?
C19 S3 N3 C4 67.75(15) . . . . ?
C19 C20 C21 C22 0.6(4) . . . . ?
C20 C19 C24 C23 -1.4(4) . . . . ?
C20 C21 C22 C23 -1.8(4) . . . . ?
C20 C21 C22 C25 179.9(2) . . . . ?
C21 C22 C23 C24 1.4(4) . . . . ?
C22 C23 C24 C19 0.1(4) . . . . ?
C24 C19 C20 C21 1.1(3) . . . . ?
C25 C22 C23 C24 179.8(3) . . . . ?
